data_7027733
loop_
_publ_author_name
'Coto, Alberto'
'de los R\'ios, Isaac'
'Tenorio, Manuel Jim\'enez'
'Puerta, M. Carmen'
'Valerga, Pedro'

_publ_contact_author
;
 M.Carmen Puerta
 Departamento de Ciencia de los Materiales e Ingenieria Metalurgica y      
 Quimica Inorganica
 Facultad de Ciencias de la Universidad de Cadiz
 Apartado 40. Puerto Real. 11510. Spain. 
;
_publ_section_title
;
 S--H Bond cleavage versus thiol co-ordination in half-sandwich ruthenium
 complexes&#x200A;&#x2020;
;
_journal_issue 24
_journal_name_full 'Journal of the Chemical Society, Dalton Transactions'
_journal_page_first 4309
_journal_paper_doi 10.1039/a906110j
_journal_year 1999
_chemical_formula_moiety 'C25 H42 P2 S Ru '
_chemical_formula_sum 'C25 H42 P2 Ru S'
_chemical_formula_weight 537.68
_space_group_IT_number 61
_symmetry_cell_setting orthorhombic
_symmetry_Int_Tables_number 61
_symmetry_space_group_name_Hall '-P 2ac 2ab'
_symmetry_space_group_name_H-M 'P b c a'
_audit_creation_date 'Fri Feb  5 10:53:45 1999'
_audit_creation_method 'from TEXRAY.INF file'
_cell_angle_alpha 90
_cell_angle_beta 90
_cell_angle_gamma 90
_cell_formula_units_Z 8
_cell_length_a 19.449(4)
_cell_length_b 17.442(2)
_cell_length_c 15.578(2)
_cell_measurement_reflns_used 25
_cell_measurement_temperature 290.2
_cell_measurement_theta_max 25.8
_cell_measurement_theta_min 23.5
_cell_volume 5284.5(14)
_computing_cell_refinement 'MSC/AFC Diffractometer Control'
_computing_data_collection 'MSC/AFC Diffractometer Control'
_computing_data_reduction teXsan
_computing_publication_material teXsan
_computing_structure_refinement teXsan
_diffrn_ambient_temperature 290.2
_diffrn_measurement_device AFC6S
_diffrn_measurement_method 'omega/2-theta scans'
_diffrn_orient_matrix_UB_11 0.01623
_diffrn_orient_matrix_UB_12 0.05053
_diffrn_orient_matrix_UB_13 0.02253
_diffrn_orient_matrix_UB_21 0.00353
_diffrn_orient_matrix_UB_22 0.01995
_diffrn_orient_matrix_UB_23 -0.06003
_diffrn_orient_matrix_UB_31 -0.04866
_diffrn_orient_matrix_UB_32 0.01833
_diffrn_orient_matrix_UB_33 0.00319
_diffrn_radiation_monochromator graphite
_diffrn_radiation_source 'X-ray tube'
_diffrn_radiation_type MoKalpha
_diffrn_radiation_wavelength 0.7107
_diffrn_reflns_av_R_equivalents 0.00
_diffrn_reflns_number 3891
_diffrn_reflns_theta_max 25.05
_diffrn_standards_decay_% -0.40
_diffrn_standards_interval_count 200
_diffrn_standards_number 3
_exptl_absorpt_coefficient_mu 0.786
_exptl_absorpt_correction_T_max 1.000
_exptl_absorpt_correction_T_min 0.942
_exptl_absorpt_correction_type empirical
_exptl_absorpt_process_details psi-scan
_exptl_crystal_colour red
_exptl_crystal_density_diffrn 1.352
_exptl_crystal_density_meas 0.000
_exptl_crystal_description irregular
_exptl_crystal_F_000 2256.00
_exptl_crystal_size_max 0.270
_exptl_crystal_size_mid 0.180
_exptl_crystal_size_min 0.170
_refine_diff_density_max -0.64
_refine_diff_density_min 0.56
_refine_ls_extinction_coef 0.00000
_refine_ls_extinction_method none
_refine_ls_goodness_of_fit_obs 1.912
_refine_ls_hydrogen_treatment noref
_refine_ls_matrix_type full
_refine_ls_number_parameters 262
_refine_ls_number_reflns 1658
_refine_ls_number_restraints 0
_refine_ls_R_factor_obs 0.0503
_refine_ls_shift/esd_max 0.2358
_refine_ls_structure_factor_coef F
_refine_ls_weighting_scheme sigma
_refine_ls_wR_factor_obs 0.0624
_reflns_number_observed 1658
_reflns_number_total 3891
_reflns_observed_criterion 3.00
_cod_data_source_file 906110Jsup1.cif
_cod_data_source_block '[RU(CP)(DIPPE)(SPH)]'
_cod_original_cell_volume 5284(2)
_cod_original_sg_symbol_H-M 'P b c a    '
_cod_original_formula_sum 'C25 H42 P2 S Ru '
_cod_database_code 7027733

loop_
_symmetry_equiv_pos_as_xyz
'   +x,   +y,   +z'
'1/2+x,1/2-y,   -z'
'   -x,1/2+y,1/2-z'
'1/2-x,   -y,1/2+z'
'   -x,   -y,   -z'
'1/2-x,1/2+y,   +z'
'   +x,1/2-y,1/2+z'
'1/2+x,   +y,1/2-z'

loop_
_atom_site_aniso_label
_atom_site_aniso_U_11
_atom_site_aniso_U_22
_atom_site_aniso_U_33
_atom_site_aniso_U_12
_atom_site_aniso_U_13
_atom_site_aniso_U_23
Ru(1) 0.0448(6) 0.0406(6) 0.0415(6) 0.0055(7) -0.0096(6) -0.0007(6)
S(1) 0.077(3) 0.077(3) 0.058(2) 0.035(3) -0.026(2) -0.024(2)
P(1) 0.041(2) 0.057(3) 0.047(2) 0.001(2) -0.006(2) -0.002(2)
P(2) 0.037(2) 0.057(2) 0.051(2) 0.002(2) 0.003(2) 0.006(2)
C(1) 0.10(2) 0.09(1) 0.034(9) 0.00(1) -0.004(10) 0.037(9)
C(2) 0.14(2) 0.05(1) 0.05(1) 0.01(1) -0.06(1) 0.005(8)
C(3) 0.08(1) 0.06(1) 0.08(1) 0.033(10) -0.01(1) 0.03(1)
C(4) 0.10(1) 0.06(1) 0.08(1) -0.01(1) -0.05(1) 0.00(1)
C(5) 0.09(1) 0.05(1) 0.07(1) -0.02(1) -0.02(1) 0.026(9)
C(6) 0.054(10) 0.038(8) 0.041(9) 0.007(7) -0.008(7) -0.006(7)
C(7) 0.07(1) 0.07(1) 0.07(1) 0.00(1) -0.015(10) -0.022(9)
C(8) 0.07(1) 0.14(2) 0.09(2) 0.05(1) 0.01(1) 0.00(1)
C(9) 0.15(2) 0.08(1) 0.07(1) 0.05(2) 0.04(1) 0.01(1)
C(10) 0.15(2) 0.06(1) 0.05(1) 0.01(1) 0.00(1) -0.019(9)
C(11) 0.08(1) 0.045(9) 0.052(9) -0.002(8) -0.009(9) -0.005(8)
C(12) 0.018(7) 0.12(1) 0.07(1) -0.005(9) 0.007(7) -0.03(1)
C(13) 0.07(1) 0.10(1) 0.12(2) 0.02(1) 0.02(1) -0.05(1)
C(14) 0.09(1) 0.19(2) 0.06(1) -0.04(2) 0.03(1) -0.01(1)
C(15) 0.044(9) 0.08(1) 0.08(1) -0.001(9) -0.018(8) 0.001(10)
C(16) 0.08(1) 0.08(1) 0.10(1) -0.03(1) -0.03(1) 0.01(1)
C(17) 0.09(1) 0.16(2) 0.08(1) -0.03(1) -0.03(1) 0.01(1)
C(18) 0.063(10) 0.049(9) 0.08(1) 0.000(8) -0.01(1) 0.011(9)
C(19) 0.09(1) 0.10(1) 0.07(1) -0.03(1) -0.01(1) -0.04(1)
C(20) 0.11(1) 0.08(1) 0.14(2) -0.04(1) -0.01(1) 0.00(1)
C(21) 0.11(1) 0.12(2) 0.04(1) -0.01(1) 0.02(1) 0.01(1)
C(22) 0.13(2) 0.23(3) 0.07(1) -0.05(2) 0.03(1) 0.02(2)
C(23) 0.042(10) 0.15(2) 0.11(2) 0.01(1) 0.026(10) -0.01(1)
C(24) 0.05(1) 0.07(1) 0.08(1) 0.006(8) -0.006(8) 0.022(9)
C(25) 0.07(1) 0.053(9) 0.10(1) 0.005(8) 0.000(10) 0.028(9)

loop_
_atom_site_label
_atom_site_fract_x
_atom_site_fract_y
_atom_site_fract_z
_atom_site_U_iso_or_equiv
_atom_site_thermal_displace_type
Ru(1) 0.21647(5) 0.02750(6) 0.02362(7) 0.0423(3) Uij
S(1) 0.2266(2) 0.0682(2) 0.1716(3) 0.071(1) Uij
P(1) 0.3179(2) -0.0366(2) 0.0494(2) 0.048(1) Uij
P(2) 0.1682(2) -0.0877(2) 0.0603(2) 0.048(1) Uij
C(1) 0.227(1) 0.055(1) -0.1157(9) 0.076(6) Uij
C(2) 0.154(1) 0.0483(9) -0.091(1) 0.079(6) Uij
C(3) 0.1402(9) 0.1083(9) -0.032(1) 0.076(6) Uij
C(4) 0.203(1) 0.1476(9) -0.019(1) 0.082(6) Uij
C(5) 0.2544(10) 0.1174(10) -0.069(1) 0.072(6) Uij
C(6) 0.1656(7) 0.1387(7) 0.1993(8) 0.045(4) Uij
C(7) 0.0966(9) 0.1384(9) 0.178(1) 0.071(6) Uij
C(8) 0.0516(9) 0.193(1) 0.205(1) 0.101(8) Uij
C(9) 0.075(1) 0.253(1) 0.256(1) 0.100(8) Uij
C(10) 0.144(1) 0.255(1) 0.280(1) 0.088(7) Uij
C(11) 0.1883(8) 0.1989(8) 0.2495(9) 0.060(5) Uij
C(12) 0.3579(6) -0.084(1) -0.0453(10) 0.070(6) Uij
C(13) 0.4069(8) -0.152(1) -0.022(1) 0.098(7) Uij
C(14) 0.3946(9) -0.029(1) -0.103(1) 0.112(7) Uij
C(15) 0.3939(7) 0.0114(9) 0.100(1) 0.070(6) Uij
C(16) 0.3988(8) 0.0945(10) 0.078(1) 0.087(6) Uij
C(17) 0.4027(9) -0.001(1) 0.192(1) 0.113(8) Uij
C(18) 0.1181(8) -0.1382(8) -0.023(1) 0.063(5) Uij
C(19) 0.1605(9) -0.1492(10) -0.106(1) 0.087(6) Uij
C(20) 0.0860(9) -0.2154(9) 0.003(1) 0.110(8) Uij
C(21) 0.109(1) -0.084(1) 0.1534(10) 0.089(7) Uij
C(22) 0.110(1) -0.150(1) 0.218(1) 0.145(10) Uij
C(23) 0.0369(8) -0.061(1) 0.129(1) 0.101(7) Uij
C(24) 0.2972(7) -0.1164(9) 0.1221(10) 0.066(5) Uij
C(25) 0.2368(8) -0.1577(8) 0.087(1) 0.074(6) Uij
H(1) 0.2507 0.0241 -0.1570 0.1087 Uij
H(2) 0.1266 0.0106 -0.1138 0.0992 Uij
H(3) 0.1005 0.1126 -0.0043 0.0938 Uij
H(4) 0.2084 0.1891 0.0203 0.0968 Uij
H(5) 0.3013 0.1344 -0.0741 0.0898 Uij
H(6) 0.0784 0.0975 0.1438 0.0825 Uij
H(7) 0.0053 0.1889 0.1906 0.1159 Uij
H(8) 0.0432 0.2908 0.2749 0.1294 Uij
H(9) 0.1613 0.2955 0.3146 0.1195 Uij
H(10) 0.2351 0.2009 0.2652 0.0672 Uij
H(11) 0.3226 -0.1064 -0.0771 0.0856 Uij
H(12) 0.3843 -0.1835 0.0149 0.1245 Uij
H(13) 0.4203 -0.1754 -0.0735 0.1245 Uij
H(14) 0.4469 -0.1292 0.0048 0.1245 Uij
H(15) 0.4307 -0.0044 -0.0781 0.1273 Uij
H(16) 0.4040 -0.0500 -0.1568 0.1273 Uij
H(17) 0.3589 0.0138 -0.1163 0.1273 Uij
H(18) 0.4367 -0.0120 0.0715 0.0785 Uij
H(19) 0.4441 0.1152 0.0954 0.0960 Uij
H(20) 0.3956 0.1024 0.0177 0.0960 Uij
H(21) 0.3651 0.1211 0.1072 0.0960 Uij
H(22) 0.3698 0.0241 0.2204 0.1408 Uij
H(23) 0.4039 -0.0547 0.2028 0.1408 Uij
H(24) 0.4489 0.0186 0.2089 0.1408 Uij
H(25) 0.0818 -0.1062 -0.0388 0.0748 Uij
H(26) 0.1955 -0.1855 -0.0986 0.1094 Uij
H(27) 0.1310 -0.1643 -0.1523 0.1094 Uij
H(28) 0.1808 -0.1005 -0.1214 0.1094 Uij
H(29) 0.0594 -0.2044 0.0546 0.1482 Uij
H(30) 0.0540 -0.2296 -0.0407 0.1482 Uij
H(31) 0.1185 -0.2510 0.0127 0.1482 Uij
H(32) 0.1236 -0.0385 0.1852 0.1017 Uij
H(33) 0.0877 -0.1330 0.2686 0.1651 Uij
H(34) 0.0910 -0.1914 0.1937 0.1651 Uij
H(35) 0.1583 -0.1574 0.2312 0.1651 Uij
H(36) 0.0075 -0.0456 0.1775 0.1107 Uij
H(37) 0.0331 -0.0199 0.0877 0.1107 Uij
H(38) 0.0108 -0.1042 0.1027 0.1107 Uij
H(39) 0.3360 -0.1511 0.1252 0.0893 Uij
H(40) 0.2879 -0.0980 0.1778 0.0893 Uij
H(41) 0.2204 -0.1930 0.1280 0.0875 Uij
H(42) 0.2501 -0.1843 0.0360 0.0875 Uij

loop_
_atom_type_symbol
_atom_type_oxidation_number
_atom_type_number_in_cell
_atom_type_scat_dispersion_real
_atom_type_scat_dispersion_imag
_atom_type_scat_source
Ru 0 8 -1.420 0.836 'International Tables'
C 0 200 0.002 0.002 'International Tables'
H 0 336 0.000 0.000 'International Tables'
S 0 8 0.110 0.124 'International Tables'
P 0 16 0.090 0.095 'International Tables'

loop_
_geom_angle_atom_site_label_1
_geom_angle_atom_site_label_2
_geom_angle_atom_site_label_3
_geom_angle
_geom_angle_publ_flag
S(1) Ru(1) P(1) 84.6(1) yes
S(1) Ru(1) P(2) 93.0(1) yes
S(1) Ru(1) C(1) 148.8(5) yes
S(1) Ru(1) C(2) 140.7(6) yes
S(1) Ru(1) C(3) 103.8(5) yes
S(1) Ru(1) C(4) 91.0(5) yes
S(1) Ru(1) C(5) 112.2(5) yes
P(1) Ru(1) P(2) 83.2(1) yes
P(1) Ru(1) C(1) 101.5(5) yes
P(1) Ru(1) C(2) 134.2(6) yes
P(1) Ru(1) C(3) 161.5(4) yes
P(1) Ru(1) C(4) 128.0(5) yes
P(1) Ru(1) C(5) 99.7(5) yes
P(2) Ru(1) C(1) 117.9(5) yes
P(2) Ru(1) C(2) 97.1(5) yes
P(2) Ru(1) C(3) 112.3(5) yes
P(2) Ru(1) C(4) 148.8(5) yes
P(2) Ru(1) C(5) 154.7(5) yes
C(1) Ru(1) C(2) 38.7(6) yes
C(1) Ru(1) C(3) 62.9(6) yes
C(1) Ru(1) C(4) 61.0(6) yes
C(1) Ru(1) C(5) 36.8(5) yes
C(2) Ru(1) C(3) 37.6(6) yes
C(2) Ru(1) C(4) 62.0(6) yes
C(2) Ru(1) C(5) 62.8(6) yes
C(3) Ru(1) C(4) 37.0(5) yes
C(3) Ru(1) C(5) 61.9(6) yes
C(4) Ru(1) C(5) 35.9(6) yes
Ru(1) S(1) C(6) 112.6(4) yes
Ru(1) P(1) C(12) 115.8(5) yes
Ru(1) P(1) C(15) 122.2(5) yes
Ru(1) P(1) C(24) 106.7(5) yes
C(12) P(1) C(15) 101.6(6) yes
C(12) P(1) C(24) 104.2(8) yes
C(15) P(1) C(24) 104.7(7) yes
Ru(1) P(2) C(18) 117.3(5) yes
Ru(1) P(2) C(21) 114.8(6) yes
Ru(1) P(2) C(25) 109.8(5) yes
C(18) P(2) C(21) 103.7(8) yes
C(18) P(2) C(25) 102.9(7) yes
C(21) P(2) C(25) 107.3(8) yes
Ru(1) C(1) C(2) 68.7(8) yes
Ru(1) C(1) C(5) 72.4(8) yes
C(2) C(1) C(5) 106(1) yes
Ru(1) C(2) C(1) 72.7(8) yes
Ru(1) C(2) C(3) 72.8(8) yes
C(1) C(2) C(3) 107(1) yes
Ru(1) C(3) C(2) 69.6(8) yes
Ru(1) C(3) C(4) 71.2(9) yes
C(2) C(3) C(4) 106(1) yes
Ru(1) C(4) C(3) 71.7(9) yes
Ru(1) C(4) C(5) 73.6(10) yes
C(3) C(4) C(5) 111(1) yes
Ru(1) C(5) C(1) 70.8(8) yes
Ru(1) C(5) C(4) 70.5(10) yes
C(1) C(5) C(4) 107(1) yes
S(1) C(6) C(7) 126(1) yes
S(1) C(6) C(11) 117(1) yes
C(7) C(6) C(11) 116(1) yes
C(6) C(7) C(8) 123(1) yes
C(7) C(8) C(9) 119(1) yes
C(8) C(9) C(10) 119(1) yes
C(9) C(10) C(11) 119(1) yes
C(6) C(11) C(10) 121(1) yes
P(1) C(12) C(13) 113(1) yes
P(1) C(12) C(14) 112(1) yes
C(13) C(12) C(14) 109(1) yes
P(1) C(15) C(16) 112(1) yes
P(1) C(15) C(17) 115(1) yes
C(16) C(15) C(17) 111(1) yes
P(2) C(18) C(19) 111.4(10) yes
P(2) C(18) C(20) 116(1) yes
C(19) C(18) C(20) 109(1) yes
P(2) C(21) C(22) 118(1) yes
P(2) C(21) C(23) 113(1) yes
C(22) C(21) C(23) 112(1) yes
P(1) C(24) C(25) 108(1) yes
P(2) C(25) C(24) 109(1) yes

loop_
_geom_bond_atom_site_label_1
_geom_bond_atom_site_label_2
_geom_bond_distance
_geom_bond_publ_flag
Ru(1) S(1) 2.420(4) yes
Ru(1) P(1) 2.304(4) yes
Ru(1) P(2) 2.289(4) yes
Ru(1) C(1) 2.23(1) yes
Ru(1) C(2) 2.18(1) yes
Ru(1) C(3) 2.22(1) yes
Ru(1) C(4) 2.21(2) yes
Ru(1) C(5) 2.25(1) yes
S(1) C(6) 1.76(1) yes
P(1) C(12) 1.86(1) yes
P(1) C(15) 1.87(1) yes
P(1) C(24) 1.84(1) yes
P(2) C(18) 1.85(2) yes
P(2) C(21) 1.86(2) yes
P(2) C(25) 1.86(1) yes
C(1) C(2) 1.46(2) yes
C(1) C(5) 1.41(2) yes
C(2) C(3) 1.42(2) yes
C(3) C(4) 1.41(2) yes
C(4) C(5) 1.38(2) yes
C(6) C(7) 1.38(2) yes
C(6) C(11) 1.38(2) yes
C(7) C(8) 1.36(2) yes
C(8) C(9) 1.38(3) yes
C(9) C(10) 1.39(2) yes
C(10) C(11) 1.40(2) yes
C(12) C(13) 1.56(2) yes
C(12) C(14) 1.50(2) yes
C(15) C(16) 1.49(2) yes
C(15) C(17) 1.47(2) yes
C(18) C(19) 1.54(2) yes
C(18) C(20) 1.54(2) yes
C(21) C(22) 1.52(2) yes
C(21) C(23) 1.50(2) yes
C(24) C(25) 1.48(2) yes
